data_7121780
loop_
_publ_author_name
'Kilpatrick, Alexander F. R.'
'Guo, Fu-Sheng'
'Day, Benjamin M.'
'Mansikkam\"aki, Akseli'
'Layfield, Richard A.'
'Cloke, F Geoffrey N'

_publ_section_title
;
 Single-molecule magnet properties of a monometallic dysprosium pentalene
 complex.
;
_journal_issue 51
_journal_name_full 'Chemical communications (Cambridge, England)'
_journal_page_first 7085
_journal_page_last 7088
_journal_paper_doi 10.1039/c8cc03516d
_journal_volume 54
_journal_year 2018
_chemical_formula_moiety 'C36 H61 Si2 Y'
_chemical_formula_sum 'C36 H61 Si2 Y'
_chemical_formula_weight 638.93
_chemical_name_common '[(Pn?)Y(Cp*)]'
_chemical_properties_physical Air-sensitive,Moisture-sensitive
_space_group_crystal_system triclinic
_space_group_IT_number 2
_space_group_name_Hall '-P 1'
_space_group_name_H-M_alt 'P -1'
_symmetry_space_group_name_Hall '-P 1'
_symmetry_space_group_name_H-M 'P -1'
_atom_sites_solution_hydrogens geom
_atom_sites_solution_primary direct
_atom_sites_solution_secondary difmap
_audit_creation_method SHELXL-2013
_audit_update_record
;
2018-03-29 deposited with the CCDC.
2018-05-30 downloaded from the CCDC.
;
_cell_angle_alpha 72.103(4)
_cell_angle_beta 75.026(4)
_cell_angle_gamma 80.722(4)
_cell_formula_units_Z 2
_cell_length_a 9.7114(4)
_cell_length_b 12.7624(6)
_cell_length_c 15.9778(8)
_cell_measurement_reflns_used 6288
_cell_measurement_temperature 173(2)
_cell_measurement_theta_max 71.1520
_cell_measurement_theta_min 4.0400
_cell_volume 1813.26(15)
_computing_cell_refinement
;
CrysAlisPro, Agilent Technologies,
Version 1.171.36.32 (release 02-08-2013 CrysAlis171 .NET)
(compiled Aug  2 2013,16:46:58)
;
_computing_data_collection
;
CrysAlisPro, Agilent Technologies,
Version 1.171.36.32 (release 02-08-2013 CrysAlis171 .NET)
(compiled Aug  2 2013,16:46:58)
;
_computing_data_reduction
;
CrysAlisPro, Agilent Technologies,
Version 1.171.36.32 (release 02-08-2013 CrysAlis171 .NET)
(compiled Aug  2 2013,16:46:58)
;
_computing_molecular_graphics 'ORTEP-3 (Farrugia, 2012)'
_computing_publication_material
;
SHELXL-2013 (Sheldrick, 2013), PLATON (Spek, 2003), WinGX (Farrugia, 2013)
;
_computing_structure_refinement 'SHELXL-2013 (Sheldrick, 2013)'
_computing_structure_solution
;
SUPERFLIP (Platinus & Chapuis, 2007)
;
_diffrn_ambient_temperature 173(2)
_diffrn_detector_area_resol_mean 16.1033
_diffrn_measured_fraction_theta_full 0.983
_diffrn_measured_fraction_theta_max 0.958
_diffrn_measurement_device_type 'Xcalibur, Eos, Gemini ultra'
_diffrn_measurement_method '\w scans'
_diffrn_radiation_type CuK\a
_diffrn_radiation_wavelength 1.54184
_diffrn_reflns_av_R_equivalents 0.0443
_diffrn_reflns_av_unetI/netI 0.0541
_diffrn_reflns_Laue_measured_fraction_full 0.983
_diffrn_reflns_Laue_measured_fraction_max 0.958
_diffrn_reflns_limit_h_max 11
_diffrn_reflns_limit_h_min -11
_diffrn_reflns_limit_k_max 15
_diffrn_reflns_limit_k_min -14
_diffrn_reflns_limit_l_max 19
_diffrn_reflns_limit_l_min -13
_diffrn_reflns_number 10861
_diffrn_reflns_point_group_measured_fraction_full 0.983
_diffrn_reflns_point_group_measured_fraction_max 0.958
_diffrn_reflns_theta_full 67.684
_diffrn_reflns_theta_max 71.603
_diffrn_reflns_theta_min 4.022
_exptl_absorpt_coefficient_mu 3.035
_exptl_absorpt_correction_T_max 1.00000
_exptl_absorpt_correction_T_min 0.52780
_exptl_absorpt_correction_type multi-scan
_exptl_absorpt_process_details
;
CrysAlisPro, Agilent Technologies,
Version 1.171.36.32 (release 02-08-2013 CrysAlis171 .NET)
(compiled Aug  2 2013,16:46:58)
Empirical absorption correction using spherical harmonics,
 implemented in SCALE3 ABSPACK scaling algorithm.
;
_exptl_crystal_colour orange
_exptl_crystal_density_diffrn 1.170
_exptl_crystal_density_method 'not measured'
_exptl_crystal_description block
_exptl_crystal_F_000 688
_exptl_crystal_size_max 0.800
_exptl_crystal_size_mid 0.700
_exptl_crystal_size_min 0.100
_refine_diff_density_max 1.971
_refine_diff_density_min -1.105
_refine_diff_density_rms 0.106
_refine_ls_extinction_method none
_refine_ls_goodness_of_fit_ref 0.937
_refine_ls_hydrogen_treatment constr
_refine_ls_matrix_type full
_refine_ls_number_parameters 344
_refine_ls_number_reflns 6770
_refine_ls_number_restraints 0
_refine_ls_restrained_S_all 0.937
_refine_ls_R_factor_all 0.0598
_refine_ls_R_factor_gt 0.0571
_refine_ls_shift/su_max 0.001
_refine_ls_shift/su_mean 0.000
_refine_ls_structure_factor_coef Fsqd
_refine_ls_weighting_details 'w=1/[\s^2^(Fo^2^)+(0.1186P)^2^+1.6654P] where P=(Fo^2^+2Fc^2^)/3'
_refine_ls_weighting_scheme calc
_refine_ls_wR_factor_gt 0.1496
_refine_ls_wR_factor_ref 0.1536
_reflns_Friedel_coverage 0.000
_reflns_number_gt 6341
_reflns_number_total 6770
_reflns_threshold_expression 'I > 2\s(I)'
_cod_data_source_file c8cc03516d2.cif
_cod_data_source_block 1-Y
_cod_depositor_comments 'Adding full bibliography for 7121779--7121780.cif.'
_cod_original_cell_volume 1813.26(16)
_cod_database_code 7121780
_shelx_space_group_comment
;
The symmetry employed for this shelxl refinement is uniquely defined
by the following loop, which should always be used as a source of
symmetry information in preference to the above space-group names.
They are only intended as comments.
;
_shelx_estimated_absorpt_t_min 0.195
_shelx_estimated_absorpt_t_max 0.751
_shelxl_version_number 2013-3

loop_
_space_group_symop_operation_xyz
'x, y, z'
'-x, -y, -z'

loop_
_atom_site_label
_atom_site_type_symbol
_atom_site_fract_x
_atom_site_fract_y
_atom_site_fract_z
_atom_site_U_iso_or_equiv
_atom_site_adp_type
_atom_site_occupancy
_atom_site_site_symmetry_order
_atom_site_calc_flag
_atom_site_refinement_flags_posn
_atom_site_refinement_flags_adp
_atom_site_refinement_flags_occupancy
_atom_site_disorder_assembly
_atom_site_disorder_group
C1 C 0.7981(3) 0.7299(3) 0.2161(2) 0.0318(6) Uani 1 1 d . . . . .
C2 C 0.9052(4) 0.6796(3) 0.1566(2) 0.0362(7) Uani 1 1 d . . . . .
H2 H 0.9531 0.7185 0.0981 0.043 Uiso 1 1 calc R U . . .
C3 C 0.9308(3) 0.5659(3) 0.1953(3) 0.0379(7) Uani 1 1 d . . . . .
H3 H 0.9952 0.5158 0.1673 0.045 Uiso 1 1 calc R U . . .
C4 C 0.8427(3) 0.5386(3) 0.2848(2) 0.0320(6) Uani 1 1 d . . . . .
C5 C 0.7616(4) 0.6398(3) 0.2976(2) 0.0327(6) Uani 1 1 d . . . . .
C6 C 0.6297(4) 0.6090(3) 0.3616(2) 0.0405(8) Uani 1 1 d . . . . .
H6 H 0.5538 0.6583 0.3825 0.049 Uiso 1 1 calc R U . . .
C7 C 0.6335(4) 0.4943(3) 0.3873(2) 0.0391(7) Uani 1 1 d . . . . .
H7 H 0.5599 0.4536 0.4306 0.047 Uiso 1 1 calc R U . . .
C8 C 0.7615(3) 0.4445(2) 0.3410(2) 0.0315(6) Uani 1 1 d . . . . .
C9 C 0.8608(4) 0.9195(3) 0.2744(3) 0.0486(9) Uani 1 1 d . . . . .
H9 H 0.8428 1.0014 0.2642 0.058 Uiso 1 1 calc R U . . .
C10 C 1.0209(6) 0.8935(6) 0.2420(6) 0.0857(19) Uani 1 1 d . . . . .
H10A H 1.0491 0.9279 0.1769 0.128 Uiso 1 1 calc R U . . .
H10B H 1.0432 0.8133 0.2547 0.128 Uiso 1 1 calc R U . . .
H10C H 1.0733 0.9228 0.2735 0.128 Uiso 1 1 calc R U . . .
C11 C 0.8126(7) 0.8660(5) 0.3760(4) 0.0700(14) Uani 1 1 d . . . . .
H11A H 0.7093 0.8831 0.3953 0.105 Uiso 1 1 calc R U . . .
H11B H 0.8632 0.8951 0.4086 0.105 Uiso 1 1 calc R U . . .
H11C H 0.8346 0.7857 0.3890 0.105 Uiso 1 1 calc R U . . .
C12 C 0.5586(4) 0.9030(3) 0.2604(3) 0.0416(8) Uani 1 1 d . . . . .
H12 H 0.5479 0.8613 0.3256 0.050 Uiso 1 1 calc R U . . .
C13 C 0.5096(5) 1.0241(4) 0.2588(4) 0.0714(15) Uani 1 1 d . . . . .
H13A H 0.5752 1.0524 0.2824 0.107 Uiso 1 1 calc R U . . .
H13B H 0.4127 1.0287 0.2963 0.107 Uiso 1 1 calc R U . . .
H13C H 0.5095 1.0684 0.1967 0.107 Uiso 1 1 calc R U . . .
C14 C 0.4580(5) 0.8552(5) 0.2256(4) 0.0636(12) Uani 1 1 d . . . . .
H14A H 0.4902 0.7775 0.2289 0.095 Uiso 1 1 calc R U . . .
H14B H 0.4581 0.8969 0.1629 0.095 Uiso 1 1 calc R U . . .
H14C H 0.3609 0.8604 0.2628 0.095 Uiso 1 1 calc R U . . .
C15 C 0.8095(5) 0.9619(3) 0.0843(3) 0.0514(9) Uani 1 1 d . . . . .
H15 H 0.9088 0.9309 0.0620 0.062 Uiso 1 1 calc R U . . .
C16 C 0.7213(9) 0.9488(6) 0.0238(4) 0.090(2) Uani 1 1 d . . . . .
H16A H 0.7153 0.8700 0.0328 0.135 Uiso 1 1 calc R U . . .
H16B H 0.7663 0.9828 -0.0393 0.135 Uiso 1 1 calc R U . . .
H16C H 0.6248 0.9850 0.0384 0.135 Uiso 1 1 calc R U . . .
C17 C 0.8202(6) 1.0840(4) 0.0722(4) 0.0699(14) Uani 1 1 d . . . . .
H17A H 0.8780 1.0907 0.1120 0.105 Uiso 1 1 calc R U . . .
H17B H 0.7241 1.1205 0.0874 0.105 Uiso 1 1 calc R U . . .
H17C H 0.8654 1.1190 0.0093 0.105 Uiso 1 1 calc R U . . .
C18 C 0.9138(5) 0.3008(3) 0.4833(3) 0.0476(8) Uani 1 1 d . . . . .
H18 H 0.9494 0.2228 0.5105 0.057 Uiso 1 1 calc R U . . .
C19 C 0.7979(7) 0.3372(5) 0.5571(3) 0.0694(13) Uani 1 1 d . . . . .
H19A H 0.7177 0.2913 0.5751 0.104 Uiso 1 1 calc R U . . .
H19B H 0.7642 0.4148 0.5338 0.104 Uiso 1 1 calc R U . . .
H19C H 0.8380 0.3286 0.6094 0.104 Uiso 1 1 calc R U . . .
C20 C 1.0416(6) 0.3712(4) 0.4544(4) 0.0654(13) Uani 1 1 d . . . . .
H20A H 1.1151 0.3464 0.4078 0.098 Uiso 1 1 calc R U . . .
H20B H 1.0815 0.3629 0.5067 0.098 Uiso 1 1 calc R U . . .
H20C H 1.0094 0.4490 0.4302 0.098 Uiso 1 1 calc R U . . .
C21 C 0.7137(5) 0.1902(3) 0.4160(3) 0.0531(10) Uani 1 1 d . . . . .
H21 H 0.7276 0.1629 0.3617 0.064 Uiso 1 1 calc R U . . .
C22 C 0.7531(8) 0.0897(4) 0.4920(4) 0.0819(17) Uani 1 1 d . . . . .
H22A H 0.8550 0.0654 0.4757 0.123 Uiso 1 1 calc R U . . .
H22B H 0.6959 0.0291 0.5004 0.123 Uiso 1 1 calc R U . . .
H22C H 0.7333 0.1107 0.5483 0.123 Uiso 1 1 calc R U . . .
C23 C 0.5551(6) 0.2262(4) 0.4413(4) 0.0693(14) Uani 1 1 d . . . . .
H23A H 0.5298 0.2904 0.3936 0.104 Uiso 1 1 calc R U . . .
H23B H 0.5341 0.2460 0.4982 0.104 Uiso 1 1 calc R U . . .
H23C H 0.4991 0.1654 0.4483 0.104 Uiso 1 1 calc R U . . .
C24 C 0.9998(4) 0.2709(3) 0.2937(3) 0.0482(9) Uani 1 1 d . . . . .
H24 H 1.0619 0.3331 0.2755 0.058 Uiso 1 1 calc R U . . .
C25 C 0.9567(6) 0.2701(4) 0.2087(3) 0.0593(11) Uani 1 1 d . . . . .
H25A H 0.8968 0.3382 0.1883 0.089 Uiso 1 1 calc R U . . .
H25B H 0.9028 0.2061 0.2219 0.089 Uiso 1 1 calc R U . . .
H25C H 1.0427 0.2655 0.1613 0.089 Uiso 1 1 calc R U . . .
C26 C 1.0934(7) 0.1646(5) 0.3274(5) 0.0793(16) Uani 1 1 d . . . . .
H26A H 1.1196 0.1661 0.3822 0.119 Uiso 1 1 calc R U . . .
H26B H 1.1804 0.1596 0.2807 0.119 Uiso 1 1 calc R U . . .
H26C H 1.0400 0.1003 0.3406 0.119 Uiso 1 1 calc R U . . .
C27 C 0.5583(5) 0.4409(4) 0.1465(3) 0.0548(10) Uani 1 1 d . . . . .
C28 C 0.6424(5) 0.5081(6) 0.0706(3) 0.0720(17) Uani 1 1 d . . . . .
C29 C 0.5781(8) 0.6136(6) 0.0524(4) 0.083(2) Uani 1 1 d . . . . .
C30 C 0.4531(7) 0.6147(4) 0.1175(5) 0.0739(18) Uani 1 1 d . . . . .
C31 C 0.4399(4) 0.5093(5) 0.1762(3) 0.0570(11) Uani 1 1 d . . . . .
C32A C 0.6017(14) 0.3214(12) 0.1680(9) 0.0692(9) Uani 0.515(7) 1 d . . P A 1
H32A H 0.5371 0.2831 0.2233 0.104 Uiso 0.515(7) 1 calc R U P A 1
H32B H 0.6998 0.3080 0.1768 0.104 Uiso 0.515(7) 1 calc R U P A 1
H32C H 0.5969 0.2936 0.1181 0.104 Uiso 0.515(7) 1 calc R U P A 1
C33A C 0.7716(12) 0.4975(11) -0.0037(8) 0.0692(9) Uani 0.515(7) 1 d . . P A 1
H33A H 0.8173 0.4219 0.0106 0.104 Uiso 0.515(7) 1 calc R U P A 1
H33B H 0.8397 0.5494 -0.0091 0.104 Uiso 0.515(7) 1 calc R U P A 1
H33C H 0.7416 0.5143 -0.0608 0.104 Uiso 0.515(7) 1 calc R U P A 1
C34A C 0.6680(13) 0.6839(10) -0.0391(8) 0.0692(9) Uani 0.515(7) 1 d . . P A 1
H34A H 0.6231 0.7598 -0.0537 0.104 Uiso 0.515(7) 1 calc R U P A 1
H34B H 0.6712 0.6510 -0.0876 0.104 Uiso 0.515(7) 1 calc R U P A 1
H34C H 0.7656 0.6846 -0.0329 0.104 Uiso 0.515(7) 1 calc R U P A 1
C35A C 0.3142(13) 0.6991(10) 0.1422(8) 0.0692(9) Uani 0.515(7) 1 d . . P A 1
H35A H 0.2507 0.6617 0.1985 0.104 Uiso 0.515(7) 1 calc R U P A 1
H35B H 0.2626 0.7222 0.0934 0.104 Uiso 0.515(7) 1 calc R U P A 1
H35C H 0.3457 0.7642 0.1497 0.104 Uiso 0.515(7) 1 calc R U P A 1
C36A C 0.3088(14) 0.4932(11) 0.2489(9) 0.0692(9) Uani 0.515(7) 1 d . . P A 1
H36A H 0.3111 0.4161 0.2858 0.104 Uiso 0.515(7) 1 calc R U P A 1
H36B H 0.2246 0.5110 0.2222 0.104 Uiso 0.515(7) 1 calc R U P A 1
H36C H 0.3036 0.5419 0.2868 0.104 Uiso 0.515(7) 1 calc R U P A 1
C32B C 0.5602(15) 0.3118(12) 0.1986(9) 0.0692(9) Uani 0.485(7) 1 d . . P A 2
H32D H 0.4811 0.2996 0.2519 0.104 Uiso 0.485(7) 1 calc R U P A 2
H32E H 0.6512 0.2864 0.2173 0.104 Uiso 0.485(7) 1 calc R U P A 2
H32F H 0.5496 0.2705 0.1584 0.104 Uiso 0.485(7) 1 calc R U P A 2
C33B C 0.7800(13) 0.4363(12) 0.0222(9) 0.0692(9) Uani 0.485(7) 1 d . . P A 2
H33D H 0.7878 0.3605 0.0613 0.104 Uiso 0.485(7) 1 calc R U P A 2
H33E H 0.8680 0.4708 0.0127 0.104 Uiso 0.485(7) 1 calc R U P A 2
H33F H 0.7659 0.4350 -0.0360 0.104 Uiso 0.485(7) 1 calc R U P A 2
C34B C 0.5947(14) 0.7252(11) -0.0215(8) 0.0692(9) Uani 0.485(7) 1 d . . P A 2
H34D H 0.5170 0.7795 -0.0050 0.104 Uiso 0.485(7) 1 calc R U P A 2
H34E H 0.5907 0.7153 -0.0792 0.104 Uiso 0.485(7) 1 calc R U P A 2
H34F H 0.6869 0.7516 -0.0271 0.104 Uiso 0.485(7) 1 calc R U P A 2
C35B C 0.3656(13) 0.7217(10) 0.0914(9) 0.0692(9) Uani 0.485(7) 1 d . . P A 2
H35D H 0.2774 0.7228 0.1379 0.104 Uiso 0.485(7) 1 calc R U P A 2
H35E H 0.3417 0.7299 0.0337 0.104 Uiso 0.485(7) 1 calc R U P A 2
H35F H 0.4203 0.7828 0.0856 0.104 Uiso 0.485(7) 1 calc R U P A 2
C36B C 0.3247(15) 0.4497(11) 0.2582(10) 0.0692(9) Uani 0.485(7) 1 d . . P A 2
H36D H 0.3597 0.3722 0.2810 0.104 Uiso 0.485(7) 1 calc R U P A 2
H36E H 0.2358 0.4533 0.2389 0.104 Uiso 0.485(7) 1 calc R U P A 2
H36F H 0.3065 0.4863 0.3062 0.104 Uiso 0.485(7) 1 calc R U P A 2
Si1 Si 0.75375(9) 0.87949(7) 0.20688(6) 0.0333(2) Uani 1 1 d . . . . .
Si2 Si 0.84248(10) 0.30130(7) 0.38360(6) 0.0367(2) Uani 1 1 d . . . . .
Y1 Y 0.65937(2) 0.57589(2) 0.20482(2) 0.02837(13) Uani 1 1 d . . . . .

loop_
_atom_site_aniso_label
_atom_site_aniso_U_11
_atom_site_aniso_U_22
_atom_site_aniso_U_33
_atom_site_aniso_U_23
_atom_site_aniso_U_13
_atom_site_aniso_U_12
C1 0.0309(15) 0.0280(14) 0.0367(16) -0.0083(12) -0.0082(12) -0.0033(11)
C2 0.0302(15) 0.0355(16) 0.0390(17) -0.0091(13) -0.0009(13) -0.0055(12)
C3 0.0229(14) 0.0378(17) 0.0487(19) -0.0124(14) 0.0009(13) -0.0043(12)
C4 0.0289(14) 0.0289(14) 0.0393(16) -0.0069(12) -0.0120(12) -0.0032(11)
C5 0.0428(17) 0.0294(14) 0.0316(15) -0.0106(12) -0.0166(13) -0.0015(12)
C6 0.049(2) 0.0400(17) 0.0276(15) -0.0128(13) -0.0015(14) 0.0043(14)
C7 0.0421(18) 0.0405(17) 0.0288(15) -0.0088(13) 0.0006(13) -0.0024(14)
C8 0.0350(15) 0.0278(14) 0.0302(15) -0.0056(11) -0.0087(12) -0.0015(11)
C9 0.044(2) 0.0357(18) 0.074(3) -0.0208(17) -0.0226(18) 0.0011(14)
C10 0.044(3) 0.093(4) 0.143(6) -0.057(4) -0.035(3) 0.002(2)
C11 0.090(4) 0.068(3) 0.070(3) -0.023(2) -0.046(3) -0.003(3)
C12 0.0354(17) 0.0391(17) 0.0419(18) -0.0041(14) -0.0042(14) -0.0009(13)
C13 0.052(2) 0.042(2) 0.097(4) -0.010(2) 0.004(2) 0.0091(18)
C14 0.040(2) 0.082(3) 0.065(3) -0.007(2) -0.0162(19) -0.013(2)
C15 0.055(2) 0.0384(19) 0.045(2) -0.0016(15) 0.0027(17) -0.0008(16)
C16 0.143(7) 0.079(4) 0.042(3) 0.002(2) -0.023(3) -0.025(4)
C17 0.077(3) 0.037(2) 0.069(3) 0.0033(19) 0.008(2) -0.004(2)
C18 0.057(2) 0.0384(17) 0.0435(19) -0.0003(15) -0.0204(17) -0.0017(16)
C19 0.087(4) 0.078(3) 0.041(2) -0.014(2) -0.021(2) 0.005(3)
C20 0.082(3) 0.060(3) 0.061(3) -0.002(2) -0.039(3) -0.017(2)
C21 0.057(2) 0.0398(19) 0.058(2) -0.0132(17) -0.0001(19) -0.0129(17)
C22 0.104(5) 0.039(2) 0.087(4) 0.003(2) -0.006(3) -0.026(3)
C23 0.057(3) 0.063(3) 0.085(4) -0.029(3) 0.010(2) -0.023(2)
C24 0.0414(19) 0.0431(19) 0.057(2) -0.0158(17) -0.0039(16) -0.0023(15)
C25 0.064(3) 0.059(2) 0.055(2) -0.023(2) 0.001(2) -0.012(2)
C26 0.073(3) 0.063(3) 0.089(4) -0.025(3) -0.010(3) 0.024(3)
C27 0.068(3) 0.048(2) 0.068(3) -0.0240(19) -0.040(2) -0.0065(18)
C28 0.052(3) 0.140(5) 0.047(2) -0.055(3) -0.005(2) -0.026(3)
C29 0.114(5) 0.099(4) 0.051(3) 0.011(3) -0.050(3) -0.064(4)
C30 0.084(4) 0.052(2) 0.117(5) -0.030(3) -0.078(4) 0.007(2)
C31 0.039(2) 0.092(3) 0.053(2) -0.028(2) -0.0105(17) -0.028(2)
C32A 0.067(2) 0.080(2) 0.070(2) -0.027(2) -0.0205(17) -0.012(2)
C33A 0.067(2) 0.080(2) 0.070(2) -0.027(2) -0.0205(17) -0.012(2)
C34A 0.067(2) 0.080(2) 0.070(2) -0.027(2) -0.0205(17) -0.012(2)
C35A 0.067(2) 0.080(2) 0.070(2) -0.027(2) -0.0205(17) -0.012(2)
C36A 0.067(2) 0.080(2) 0.070(2) -0.027(2) -0.0205(17) -0.012(2)
C32B 0.067(2) 0.080(2) 0.070(2) -0.027(2) -0.0205(17) -0.012(2)
C33B 0.067(2) 0.080(2) 0.070(2) -0.027(2) -0.0205(17) -0.012(2)
C34B 0.067(2) 0.080(2) 0.070(2) -0.027(2) -0.0205(17) -0.012(2)
C35B 0.067(2) 0.080(2) 0.070(2) -0.027(2) -0.0205(17) -0.012(2)
C36B 0.067(2) 0.080(2) 0.070(2) -0.027(2) -0.0205(17) -0.012(2)
Si1 0.0346(4) 0.0247(4) 0.0385(5) -0.0060(3) -0.0090(3) -0.0013(3)
Si2 0.0417(5) 0.0251(4) 0.0402(5) -0.0042(3) -0.0100(4) -0.0027(3)
Y1 0.02523(17) 0.03624(18) 0.02410(18) -0.00692(11) -0.00461(11) -0.00838(11)

loop_
_atom_type_symbol
_atom_type_description
_atom_type_scat_dispersion_real
_atom_type_scat_dispersion_imag
_atom_type_scat_source
C C 0.0181 0.0091 'International Tables Vol C Tables 4.2.6.8 and 6.1.1.4'
H H 0.0000 0.0000 'International Tables Vol C Tables 4.2.6.8 and 6.1.1.4'
Si Si 0.2541 0.3302 'International Tables Vol C Tables 4.2.6.8 and 6.1.1.4'
Y Y -0.2670 2.0244 'International Tables Vol C Tables 4.2.6.8 and 6.1.1.4'

loop_
_geom_angle_atom_site_label_1
_geom_angle_atom_site_label_2
_geom_angle_atom_site_label_3
_geom_angle
C2 C1 C5 104.1(3)
C2 C1 Si1 127.9(2)
C5 C1 Si1 125.8(2)
C2 C1 Y1 78.74(19)
C5 C1 Y1 63.50(16)
Si1 C1 Y1 133.67(16)
C3 C2 C1 111.7(3)
C3 C2 Y1 68.88(18)
C1 C2 Y1 70.41(18)
C3 C2 H2 124.1
C1 C2 H2 124.1
Y1 C2 H2 128.3
C2 C3 C4 107.8(3)
C2 C3 Y1 80.8(2)
C4 C3 Y1 64.58(17)
C2 C3 H3 126.1
C4 C3 H3 126.1
Y1 C3 H3 120.0
C3 C4 C5 106.7(3)
C3 C4 C8 134.5(3)
C5 C4 C8 109.4(3)
C3 C4 Y1 82.1(2)
C5 C4 Y1 72.66(17)
C8 C4 Y1 82.98(18)
C4 C5 C6 106.8(3)
C4 C5 C1 109.6(3)
C6 C5 C1 133.9(3)
C4 C5 Y1 71.79(17)
C6 C5 Y1 82.3(2)
C1 C5 Y1 83.16(18)
C7 C6 C5 107.8(3)
C7 C6 Y1 80.3(2)
C5 C6 Y1 64.40(17)
C7 C6 H6 126.1
C5 C6 H6 126.1
Y1 C6 H6 120.6
C6 C7 C8 112.2(3)
C6 C7 Y1 69.65(19)
C8 C7 Y1 69.99(18)
C6 C7 H7 123.9
C8 C7 H7 123.9
Y1 C7 H7 128.2
C7 C8 C4 103.9(3)
C7 C8 Si2 125.2(2)
C4 C8 Si2 124.7(2)
C7 C8 Y1 79.05(19)
C4 C8 Y1 63.29(16)
Si2 C8 Y1 142.37(16)
C11 C9 C10 110.8(5)
C11 C9 Si1 112.2(3)
C10 C9 Si1 111.6(4)
C11 C9 H9 107.3
C10 C9 H9 107.3
Si1 C9 H9 107.3
C9 C10 H10A 109.5
C9 C10 H10B 109.5
H10A C10 H10B 109.5
C9 C10 H10C 109.5
H10A C10 H10C 109.5
H10B C10 H10C 109.5
C9 C11 H11A 109.5
C9 C11 H11B 109.5
H11A C11 H11B 109.5
C9 C11 H11C 109.5
H11A C11 H11C 109.5
H11B C11 H11C 109.5
C14 C12 C13 111.2(4)
C14 C12 Si1 114.2(3)
C13 C12 Si1 113.6(3)
C14 C12 H12 105.6
C13 C12 H12 105.6
Si1 C12 H12 105.6
C12 C13 H13A 109.5
C12 C13 H13B 109.5
H13A C13 H13B 109.5
C12 C13 H13C 109.5
H13A C13 H13C 109.5
H13B C13 H13C 109.5
C12 C14 H14A 109.5
C12 C14 H14B 109.5
H14A C14 H14B 109.5
C12 C14 H14C 109.5
H14A C14 H14C 109.5
H14B C14 H14C 109.5
C16 C15 C17 110.8(4)
C16 C15 Si1 114.3(3)
C17 C15 Si1 113.3(3)
C16 C15 H15 105.9
C17 C15 H15 105.9
Si1 C15 H15 105.9
C15 C16 H16A 109.5
C15 C16 H16B 109.5
H16A C16 H16B 109.5
C15 C16 H16C 109.5
H16A C16 H16C 109.5
H16B C16 H16C 109.5
C15 C17 H17A 109.5
C15 C17 H17B 109.5
H17A C17 H17B 109.5
C15 C17 H17C 109.5
H17A C17 H17C 109.5
H17B C17 H17C 109.5
C20 C18 C19 110.4(4)
C20 C18 Si2 111.8(3)
C19 C18 Si2 112.7(3)
C20 C18 H18 107.2
C19 C18 H18 107.2
Si2 C18 H18 107.2
C18 C19 H19A 109.5
C18 C19 H19B 109.5
H19A C19 H19B 109.5
C18 C19 H19C 109.5
H19A C19 H19C 109.5
H19B C19 H19C 109.5
C18 C20 H20A 109.5
C18 C20 H20B 109.5
H20A C20 H20B 109.5
C18 C20 H20C 109.5
H20A C20 H20C 109.5
H20B C20 H20C 109.5
C23 C21 C22 109.1(4)
C23 C21 Si2 116.7(3)
C22 C21 Si2 111.2(4)
C23 C21 H21 106.4
C22 C21 H21 106.4
Si2 C21 H21 106.4
C21 C22 H22A 109.5
C21 C22 H22B 109.5
H22A C22 H22B 109.5
C21 C22 H22C 109.5
H22A C22 H22C 109.5
H22B C22 H22C 109.5
C21 C23 H23A 109.5
C21 C23 H23B 109.5
H23A C23 H23B 109.5
C21 C23 H23C 109.5
H23A C23 H23C 109.5
H23B C23 H23C 109.5
C25 C24 C26 110.5(4)
C25 C24 Si2 113.0(3)
C26 C24 Si2 113.6(3)
C25 C24 H24 106.4
C26 C24 H24 106.4
Si2 C24 H24 106.4
C24 C25 H25A 109.5
C24 C25 H25B 109.5
H25A C25 H25B 109.5
C24 C25 H25C 109.5
H25A C25 H25C 109.5
H25B C25 H25C 109.5
C24 C26 H26A 109.5
C24 C26 H26B 109.5
H26A C26 H26B 109.5
C24 C26 H26C 109.5
H26A C26 H26C 109.5
H26B C26 H26C 109.5
C28 C27 C31 106.3(5)
C28 C27 C32A 116.7(7)
C31 C27 C32A 136.4(7)
C28 C27 C32B 136.4(7)
C31 C27 C32B 117.0(7)
C28 C27 Y1 73.9(2)
C31 C27 Y1 74.4(2)
C32A C27 Y1 122.9(5)
C32B C27 Y1 120.4(5)
C29 C28 C27 109.8(5)
C29 C28 C33A 110.3(8)
C27 C28 C33A 139.3(8)
C29 C28 C33B 137.8(7)
C27 C28 C33B 111.9(7)
C29 C28 Y1 76.4(3)
C27 C28 Y1 75.0(2)
C33A C28 Y1 121.5(5)
C33B C28 Y1 120.4(5)
C28 C29 C30 107.3(4)
C28 C29 C34B 139.8(8)
C30 C29 C34B 112.5(8)
C28 C29 C34A 108.2(8)
C30 C29 C34A 144.1(8)
C28 C29 Y1 73.3(3)
C30 C29 Y1 74.5(3)
C34B C29 Y1 122.1(5)
C34A C29 Y1 120.6(5)
C31 C30 C29 108.9(5)
C31 C30 C35B 140.3(8)
C29 C30 C35B 109.5(8)
C31 C30 C35A 111.5(7)
C29 C30 C35A 139.5(7)
C31 C30 Y1 73.8(2)
C29 C30 Y1 75.0(3)
C35B C30 Y1 126.4(5)
C35A C30 Y1 119.5(5)
C30 C31 C27 107.7(5)
C30 C31 C36A 116.7(7)
C27 C31 C36A 135.5(7)
C30 C31 C36B 136.6(7)
C27 C31 C36B 115.5(7)
C30 C31 Y1 75.4(2)
C27 C31 Y1 74.5(2)
C36A C31 Y1 118.5(5)
C36B C31 Y1 119.7(5)
C27 C32A H32A 109.5
C27 C32A H32B 109.5
H32A C32A H32B 109.5
C27 C32A H32C 109.5
H32A C32A H32C 109.5
H32B C32A H32C 109.5
C28 C33A H33A 109.5
C28 C33A H33B 109.5
H33A C33A H33B 109.5
C28 C33A H33C 109.5
H33A C33A H33C 109.5
H33B C33A H33C 109.5
C29 C34A H34A 109.5
C29 C34A H34B 109.5
H34A C34A H34B 109.5
C29 C34A H34C 109.5
H34A C34A H34C 109.5
H34B C34A H34C 109.5
C30 C35A H35A 109.5
C30 C35A H35B 109.5
H35A C35A H35B 109.5
C30 C35A H35C 109.5
H35A C35A H35C 109.5
H35B C35A H35C 109.5
C31 C36A H36A 109.5
C31 C36A H36B 109.5
H36A C36A H36B 109.5
C31 C36A H36C 109.5
H36A C36A H36C 109.5
H36B C36A H36C 109.5
C27 C32B H32D 109.5
C27 C32B H32E 109.5
H32D C32B H32E 109.5
C27 C32B H32F 109.5
H32D C32B H32F 109.5
H32E C32B H32F 109.5
C28 C33B H33D 109.5
C28 C33B H33E 109.5
H33D C33B H33E 109.5
C28 C33B H33F 109.5
H33D C33B H33F 109.5
H33E C33B H33F 109.5
C29 C34B H34D 109.5
C29 C34B H34E 109.5
H34D C34B H34E 109.5
C29 C34B H34F 109.5
H34D C34B H34F 109.5
H34E C34B H34F 109.5
C30 C35B H35D 109.5
C30 C35B H35E 109.5
H35D C35B H35E 109.5
C30 C35B H35F 109.5
H35D C35B H35F 109.5
H35E C35B H35F 109.5
C31 C36B H36D 109.5
C31 C36B H36E 109.5
H36D C36B H36E 109.5
C31 C36B H36F 109.5
H36D C36B H36F 109.5
H36E C36B H36F 109.5
C1 Si1 C9 108.25(16)
C1 Si1 C15 109.16(17)
C9 Si1 C15 108.2(2)
C1 Si1 C12 108.76(15)
C9 Si1 C12 107.33(19)
C15 Si1 C12 114.91(18)
C8 Si2 C18 106.26(16)
C8 Si2 C24 108.84(17)
C18 Si2 C24 107.7(2)
C8 Si2 C21 114.05(18)
C18 Si2 C21 111.3(2)
C24 Si2 C21 108.49(19)
C4 Y1 C5 35.55(11)
C4 Y1 C27 128.53(12)
C5 Y1 C27 159.79(13)
C4 Y1 C3 33.30(12)
C5 Y1 C3 55.28(12)
C27 Y1 C3 120.45(14)
C4 Y1 C28 129.87(16)
C5 Y1 C28 159.26(14)
C27 Y1 C28 31.11(17)
C3 Y1 C28 104.61(14)
C4 Y1 C6 55.37(12)
C5 Y1 C6 33.29(12)
C27 Y1 C6 134.75(14)
C3 Y1 C6 84.95(12)
C28 Y1 C6 165.81(16)
C4 Y1 C31 148.40(14)
C5 Y1 C31 149.77(13)
C27 Y1 C31 31.13(16)
C3 Y1 C31 151.56(14)
C28 Y1 C31 50.93(15)
C6 Y1 C31 116.75(13)
C4 Y1 C8 33.73(10)
C5 Y1 C8 56.54(10)
C27 Y1 C8 103.40(12)
C3 Y1 C8 61.80(11)
C28 Y1 C8 121.82(18)
C6 Y1 C8 53.34(10)
C31 Y1 C8 115.02(14)
C4 Y1 C1 56.41(10)
C5 Y1 C1 33.34(10)
C27 Y1 C1 163.98(14)
C3 Y1 C1 53.39(10)
C28 Y1 C1 132.90(15)
C6 Y1 C1 61.26(11)
C31 Y1 C1 152.25(14)
C8 Y1 C1 86.62(10)
C4 Y1 C30 179.12(16)
C5 Y1 C30 144.77(14)
C27 Y1 C30 50.90(14)
C3 Y1 C30 147.36(19)
C28 Y1 C30 50.1(2)
C6 Y1 C30 124.37(18)
C31 Y1 C30 30.74(17)
C8 Y1 C30 145.38(16)
C1 Y1 C30 124.35(13)
C4 Y1 C29 150.10(19)
C5 Y1 C29 148.96(15)
C27 Y1 C29 51.06(16)
C3 Y1 C29 117.14(19)
C28 Y1 C29 30.3(2)
C6 Y1 C29 151.5(2)
C31 Y1 C29 50.90(16)
C8 Y1 C29 151.91(18)
C1 Y1 C29 115.96(14)
C30 Y1 C29 30.4(2)
C4 Y1 C2 52.79(11)
C5 Y1 C2 52.35(11)
C27 Y1 C2 135.94(14)
C3 Y1 C2 30.35(11)
C28 Y1 C2 108.14(14)
C6 Y1 C2 85.45(12)
C31 Y1 C2 155.37(13)
C8 Y1 C2 86.28(10)
C1 Y1 C2 30.85(10)
C30 Y1 C2 128.09(17)
C29 Y1 C2 104.50(15)

loop_
_geom_bond_atom_site_label_1
_geom_bond_atom_site_label_2
_geom_bond_distance
C1 C2 1.430(5)
C1 C5 1.455(4)
C1 Si1 1.856(3)
C1 Y1 2.628(3)
C2 C3 1.401(5)
C2 Y1 2.736(3)
C2 H2 0.9500
C3 C4 1.433(5)
C3 Y1 2.586(3)
C3 H3 0.9500
C4 C5 1.443(4)
C4 C8 1.466(4)
C4 Y1 2.358(3)
C5 C6 1.442(5)
C5 Y1 2.369(3)
C6 C7 1.391(5)
C6 Y1 2.604(3)
C6 H6 0.9500
C7 C8 1.434(5)
C7 Y1 2.737(3)
C7 H7 0.9500
C8 Si2 1.863(3)
C8 Y1 2.620(3)
C9 C11 1.532(7)
C9 C10 1.523(7)
C9 Si1 1.896(4)
C9 H9 1.0000
C10 H10A 0.9800
C10 H10B 0.9800
C10 H10C 0.9800
C11 H11A 0.9800
C11 H11B 0.9800
C11 H11C 0.9800
C12 C14 1.522(6)
C12 C13 1.536(5)
C12 Si1 1.884(4)
C12 H12 1.0000
C13 H13A 0.9800
C13 H13B 0.9800
C13 H13C 0.9800
C14 H14A 0.9800
C14 H14B 0.9800
C14 H14C 0.9800
C15 C16 1.508(8)
C15 C17 1.527(6)
C15 Si1 1.899(4)
C15 H15 1.0000
C16 H16A 0.9800
C16 H16B 0.9800
C16 H16C 0.9800
C17 H17A 0.9800
C17 H17B 0.9800
C17 H17C 0.9800
C18 C20 1.539(6)
C18 C19 1.533(7)
C18 Si2 1.892(4)
C18 H18 1.0000
C19 H19A 0.9800
C19 H19B 0.9800
C19 H19C 0.9800
C20 H20A 0.9800
C20 H20B 0.9800
C20 H20C 0.9800
C21 C23 1.521(7)
C21 C22 1.547(7)
C21 Si2 1.905(4)
C21 H21 1.0000
C22 H22A 0.9800
C22 H22B 0.9800
C22 H22C 0.9800
C23 H23A 0.9800
C23 H23B 0.9800
C23 H23C 0.9800
C24 C25 1.524(7)
C24 C26 1.537(6)
C24 Si2 1.889(4)
C24 H24 1.0000
C25 H25A 0.9800
C25 H25B 0.9800
C25 H25C 0.9800
C26 H26A 0.9800
C26 H26B 0.9800
C26 H26C 0.9800
C27 C28 1.396(8)
C27 C31 1.400(7)
C27 C32A 1.472(15)
C27 C32B 1.600(15)
C27 Y1 2.609(4)
C28 C29 1.366(10)
C28 C33A 1.509(12)
C28 C33B 1.653(14)
C28 Y1 2.596(4)
C29 C30 1.381(10)
C29 C34B 1.547(13)
C29 C34A 1.578(12)
C29 Y1 2.634(4)
C30 C31 1.388(8)
C30 C35B 1.489(13)
C30 C35A 1.629(13)
C30 Y1 2.628(4)
C31 C36A 1.478(14)
C31 C36B 1.566(15)
C31 Y1 2.608(4)
C32A H32A 0.9800
C32A H32B 0.9800
C32A H32C 0.9800
C33A H33A 0.9800
C33A H33B 0.9800
C33A H33C 0.9800
C34A H34A 0.9800
C34A H34B 0.9800
C34A H34C 0.9800
C35A H35A 0.9800
C35A H35B 0.9800
C35A H35C 0.9800
C36A H36A 0.9800
C36A H36B 0.9800
C36A H36C 0.9800
C32B H32D 0.9800
C32B H32E 0.9800
C32B H32F 0.9800
C33B H33D 0.9800
C33B H33E 0.9800
C33B H33F 0.9800
C34B H34D 0.9800
C34B H34E 0.9800
C34B H34F 0.9800
C35B H35D 0.9800
C35B H35E 0.9800
C35B H35F 0.9800
C36B H36D 0.9800
C36B H36E 0.9800
C36B H36F 0.9800

loop_
_geom_torsion_atom_site_label_1
_geom_torsion_atom_site_label_2
_geom_torsion_atom_site_label_3
_geom_torsion_atom_site_label_4
_geom_torsion
C5 C1 C2 C3 2.3(4)
Si1 C1 C2 C3 166.1(3)
Y1 C1 C2 C3 -56.4(3)
C5 C1 C2 Y1 58.7(2)
Si1 C1 C2 Y1 -137.5(3)
C1 C2 C3 C4 -2.1(4)
Y1 C2 C3 C4 -59.4(2)
C1 C2 C3 Y1 57.3(3)
C2 C3 C4 C5 1.0(4)
Y1 C3 C4 C5 -69.2(2)
C2 C3 C4 C8 142.2(4)
Y1 C3 C4 C8 72.0(4)
C2 C3 C4 Y1 70.2(3)
C3 C4 C5 C6 151.7(3)
C8 C4 C5 C6 0.0(4)
Y1 C4 C5 C6 75.8(2)
C3 C4 C5 C1 0.4(4)
C8 C4 C5 C1 -151.3(3)
Y1 C4 C5 C1 -75.5(2)
C3 C4 C5 Y1 75.9(2)
C8 C4 C5 Y1 -75.8(2)
C2 C1 C5 C4 -1.6(4)
Si1 C1 C5 C4 -165.9(2)
Y1 C1 C5 C4 67.9(2)
C2 C1 C5 C6 -141.9(4)
Si1 C1 C5 C6 53.9(5)
Y1 C1 C5 C6 -72.4(4)
C2 C1 C5 Y1 -69.5(2)
Si1 C1 C5 Y1 126.3(2)
C4 C5 C6 C7 1.2(4)
C1 C5 C6 C7 142.2(4)
Y1 C5 C6 C7 69.5(3)
C4 C5 C6 Y1 -68.3(2)
C1 C5 C6 Y1 72.7(4)
C5 C6 C7 C8 -2.0(4)
Y1 C6 C7 C8 57.0(3)
C5 C6 C7 Y1 -59.0(2)
C6 C7 C8 C4 1.9(4)
Y1 C7 C8 C4 58.7(2)
C6 C7 C8 Si2 155.0(3)
Y1 C7 C8 Si2 -148.3(3)
C6 C7 C8 Y1 -56.8(3)
C3 C4 C8 C7 -141.6(4)
C5 C4 C8 C7 -1.1(4)
Y1 C4 C8 C7 -69.9(2)
C3 C4 C8 Si2 65.2(5)
C5 C4 C8 Si2 -154.3(2)
Y1 C4 C8 Si2 136.9(2)
C3 C4 C8 Y1 -71.7(4)
C5 C4 C8 Y1 68.8(2)
C31 C27 C28 C29 -1.3(5)
C32A C27 C28 C29 171.6(6)
C32B C27 C28 C29 173.3(8)
Y1 C27 C28 C29 -69.2(3)
C31 C27 C28 C33A -171.0(8)
C32A C27 C28 C33A 1.9(11)
C32B C27 C28 C33A 3.6(13)
Y1 C27 C28 C33A 121.1(8)
C31 C27 C28 C33B -174.9(5)
C32A C27 C28 C33B -2.0(8)
C32B C27 C28 C33B -0.3(10)
Y1 C27 C28 C33B 117.2(5)
C31 C27 C28 Y1 67.9(3)
C32A C27 C28 Y1 -119.2(6)
C32B C27 C28 Y1 -117.5(8)
C27 C28 C29 C30 0.9(5)
C33A C28 C29 C30 173.7(5)
C33B C28 C29 C30 172.1(7)
Y1 C28 C29 C30 -67.4(3)
C27 C28 C29 C34B -171.5(8)
C33A C28 C29 C34B 1.4(10)
C33B C28 C29 C34B -0.3(13)
Y1 C28 C29 C34B 120.3(8)
C27 C28 C29 C34A -174.3(5)
C33A C28 C29 C34A -1.4(7)
C33B C28 C29 C34A -3.1(10)
Y1 C28 C29 C34A 117.5(5)
C27 C28 C29 Y1 68.2(3)
C33A C28 C29 Y1 -118.9(5)
C33B C28 C29 Y1 -120.6(8)
C28 C29 C30 C31 -0.1(5)
C34B C29 C30 C31 174.5(5)
C34A C29 C30 C31 172.0(8)
Y1 C29 C30 C31 -66.7(3)
C28 C29 C30 C35B -169.6(6)
C34B C29 C30 C35B 5.1(8)
C34A C29 C30 C35B 2.6(11)
Y1 C29 C30 C35B 123.9(5)
C28 C29 C30 C35A -175.3(7)
C34B C29 C30 C35A -0.7(10)
C34A C29 C30 C35A -3.2(13)
Y1 C29 C30 C35A 118.1(8)
C28 C29 C30 Y1 66.5(3)
C34B C29 C30 Y1 -118.8(5)
C34A C29 C30 Y1 -121.3(9)
C29 C30 C31 C27 -0.7(5)
C35B C30 C31 C27 163.7(9)
C35A C30 C31 C27 176.0(5)
Y1 C30 C31 C27 -68.1(3)
C29 C30 C31 C36A -177.6(6)
C35B C30 C31 C36A -13.3(12)
C35A C30 C31 C36A -1.0(8)
Y1 C30 C31 C36A 114.9(6)
C29 C30 C31 C36B -174.5(8)
C35B C30 C31 C36B -10.1(13)
C35A C30 C31 C36B 2.1(10)
Y1 C30 C31 C36B 118.0(8)
C29 C30 C31 Y1 67.4(3)
C35B C30 C31 Y1 -128.2(9)
C35A C30 C31 Y1 -115.9(5)
C28 C27 C31 C30 1.2(4)
C32A C27 C31 C30 -169.6(8)
C32B C27 C31 C30 -174.7(6)
Y1 C27 C31 C30 68.7(3)
C28 C27 C31 C36A 177.3(8)
C32A C27 C31 C36A 6.5(12)
C32B C27 C31 C36A 1.5(10)
Y1 C27 C31 C36A -115.1(8)
C28 C27 C31 C36B 176.5(6)
C32A C27 C31 C36B 5.7(11)
C32B C27 C31 C36B 0.7(9)
Y1 C27 C31 C36B -115.9(6)
C28 C27 C31 Y1 -67.6(3)
C32A C27 C31 Y1 121.6(8)
C32B C27 C31 Y1 116.6(6)
C2 C1 Si1 C9 -92.8(3)
C5 C1 Si1 C9 67.7(3)
Y1 C1 Si1 C9 153.5(2)
C2 C1 Si1 C15 24.8(4)
C5 C1 Si1 C15 -174.7(3)
Y1 C1 Si1 C15 -88.9(3)
C2 C1 Si1 C12 150.9(3)
C5 C1 Si1 C12 -48.6(3)
Y1 C1 Si1 C12 37.2(3)
C11 C9 Si1 C1 -67.6(4)
C10 C9 Si1 C1 57.5(4)
C11 C9 Si1 C15 174.2(3)
C10 C9 Si1 C15 -60.7(4)
C11 C9 Si1 C12 49.6(3)
C10 C9 Si1 C12 174.8(4)
C16 C15 Si1 C1 69.1(4)
C17 C15 Si1 C1 -162.6(3)
C16 C15 Si1 C9 -173.3(4)
C17 C15 Si1 C9 -45.0(4)
C16 C15 Si1 C12 -53.4(5)
C17 C15 Si1 C12 74.9(4)
C14 C12 Si1 C1 -52.3(3)
C13 C12 Si1 C1 178.7(3)
C14 C12 Si1 C9 -169.2(3)
C13 C12 Si1 C9 61.8(4)
C14 C12 Si1 C15 70.4(4)
C13 C12 Si1 C15 -58.6(4)
C7 C8 Si2 C18 -69.2(3)
C4 C8 Si2 C18 78.5(3)
Y1 C8 Si2 C18 168.6(3)
C7 C8 Si2 C24 175.0(3)
C4 C8 Si2 C24 -37.3(3)
Y1 C8 Si2 C24 52.8(3)
C7 C8 Si2 C21 53.8(4)
C4 C8 Si2 C21 -158.6(3)
Y1 C8 Si2 C21 -68.5(3)
C20 C18 Si2 C8 -67.9(4)
C19 C18 Si2 C8 57.1(4)
C20 C18 Si2 C24 48.6(4)
C19 C18 Si2 C24 173.7(3)
C20 C18 Si2 C21 167.4(3)
C19 C18 Si2 C21 -67.5(4)
C25 C24 Si2 C8 -64.6(3)
C26 C24 Si2 C8 168.5(4)
C25 C24 Si2 C18 -179.4(3)
C26 C24 Si2 C18 53.7(4)
C25 C24 Si2 C21 60.1(4)
C26 C24 Si2 C21 -66.9(4)
